data_7021237
loop_
_publ_author_name
'Connell, Timothy U.'
'Sandanayake, Saman'
'Khairallah, George N.'
'White, Jonathan M.'
'O'Hair, Richard A J'
'Donnelly, Paul S.'
'Williams, Spencer J.'

_publ_section_title
;
 Halide-ion-templated Ag8Cu6 rhombic dodecahedrons: synthesis, structure
 and reactivity of [Ag8Cu6(C[triple bond, length as m-dash]CtBu)12X]BF4 (X
 = Cl, Br).
;
_journal_issue 14
_journal_name_full 'Dalton transactions (Cambridge, England : 2003)'
_journal_page_first 4903
_journal_page_last 4907
_journal_paper_doi 10.1039/c3dt33027c
_journal_volume 42
_journal_year 2013
_chemical_formula_sum 'C72 H108 Ag8 B Br Cu6 F4'
_chemical_formula_weight 2384.50
_chemical_name_systematic
;
?
;
_space_group_IT_number 148
_symmetry_cell_setting trigonal
_symmetry_space_group_name_Hall '-R 3'
_symmetry_space_group_name_H-M 'R -3 :H'
_atom_sites_solution_hydrogens geom
_atom_sites_solution_primary direct
_atom_sites_solution_secondary difmap
_audit_creation_method SHELXL-97
_cell_angle_alpha 90.00
_cell_angle_beta 90.00
_cell_angle_gamma 120.00
_cell_formula_units_Z 3
_cell_length_a 16.0762(6)
_cell_length_b 16.0762(6)
_cell_length_c 29.2165(17)
_cell_measurement_reflns_used 3329
_cell_measurement_temperature 130.0(1)
_cell_measurement_theta_max 28.9686
_cell_measurement_theta_min 3.1432
_cell_volume 6539.2(5)
_computing_cell_refinement
;
CrysAlisPro, Agilent Technologies,
Version 1.171.35.19 (release 27-10-2011 CrysAlis171 .NET)
(compiled Oct 27 2011,15:02:11)
;
_computing_data_collection
;
CrysAlisPro, Agilent Technologies,
Version 1.171.35.19 (release 27-10-2011 CrysAlis171 .NET)
(compiled Oct 27 2011,15:02:11)
;
_computing_data_reduction
;
CrysAlisPro, Agilent Technologies,
Version 1.171.35.19 (release 27-10-2011 CrysAlis171 .NET)
(compiled Oct 27 2011,15:02:11)
;
_computing_structure_refinement 'SHELXL-97 (Sheldrick, 1997)'
_diffrn_ambient_temperature 130.0(1)
_diffrn_measured_fraction_theta_full 0.998
_diffrn_measured_fraction_theta_max 0.998
_diffrn_measurement_device_type 'SuperNova, Dual, Cu at zero, Atlas'
_diffrn_measurement_method '\w scans'
_diffrn_radiation_monochromator mirror
_diffrn_radiation_source 'SuperNova (Mo) X-ray Source'
_diffrn_radiation_type 'Mo K\a'
_diffrn_radiation_wavelength 0.7107
_diffrn_reflns_av_R_equivalents 0.0239
_diffrn_reflns_av_sigmaI/netI 0.0269
_diffrn_reflns_limit_h_max 19
_diffrn_reflns_limit_h_min -18
_diffrn_reflns_limit_k_max 19
_diffrn_reflns_limit_k_min -15
_diffrn_reflns_limit_l_max 26
_diffrn_reflns_limit_l_min -34
_diffrn_reflns_number 7881
_diffrn_reflns_theta_full 24.98
_diffrn_reflns_theta_max 24.98
_diffrn_reflns_theta_min 3.15
_exptl_absorpt_coefficient_mu 3.682
_exptl_absorpt_correction_T_max 1.00000
_exptl_absorpt_correction_T_min 0.61189
_exptl_absorpt_correction_type multi-scan
_exptl_absorpt_process_details
;
CrysAlisPro, Agilent Technologies,
Version 1.171.35.19 (release 27-10-2011 CrysAlis171 .NET)
(compiled Oct 27 2011,15:02:11)
Empirical absorption correction using spherical harmonics,
implemented in SCALE3 ABSPACK scaling algorithm.
;
_exptl_crystal_colour colourless
_exptl_crystal_density_diffrn 1.817
_exptl_crystal_density_method 'not measured'
_exptl_crystal_description block
_exptl_crystal_F_000 3498
_exptl_crystal_size_max 0.3784
_exptl_crystal_size_mid 0.3193
_exptl_crystal_size_min 0.1971
_platon_squeeze_details
;
;
_refine_diff_density_max 0.654
_refine_diff_density_min -1.818
_refine_diff_density_rms 0.123
_refine_ls_extinction_method none
_refine_ls_goodness_of_fit_ref 1.144
_refine_ls_hydrogen_treatment constr
_refine_ls_matrix_type full
_refine_ls_number_parameters 188
_refine_ls_number_reflns 2548
_refine_ls_number_restraints 108
_refine_ls_restrained_S_all 1.133
_refine_ls_R_factor_all 0.0626
_refine_ls_R_factor_gt 0.0473
_refine_ls_shift/su_max 0.004
_refine_ls_shift/su_mean 0.000
_refine_ls_structure_factor_coef Fsqd
_refine_ls_weighting_details 'calc w=1/[\s^2^(Fo^2^)+(0.0813P)^2^+28.7090P] where P=(Fo^2^+2Fc^2^)/3'
_refine_ls_weighting_scheme calc
_refine_ls_wR_factor_gt 0.1470
_refine_ls_wR_factor_ref 0.1580
_reflns_number_gt 1960
_reflns_number_total 2548
_reflns_threshold_expression >2sigma(I)
_cod_data_source_file c3dt33027c.txt
_cod_data_source_block shelxl2
_cod_depositor_comments
;
The following automatic conversions were performed:

'_symmetry_cell_setting' value 'TRIGONAL' changed to 'trigonal'
according to /home/saulius/struct/CIF-dictionaries/cif_core.dic
dictionary named 'cif_core.dic' version 2.4.2 from 2011-04-26.

Automatic conversion script
Id: cif_fix_values 1891 2012-01-12 08:04:46Z andrius 
;
_cod_original_sg_symbol_H-M 'R -3'
_cod_database_code 7021237

loop_
_symmetry_equiv_pos_as_xyz
'x, y, z'
'-y, x-y, z'
'-x+y, -x, z'
'x+2/3, y+1/3, z+1/3'
'-y+2/3, x-y+1/3, z+1/3'
'-x+y+2/3, -x+1/3, z+1/3'
'x+1/3, y+2/3, z+2/3'
'-y+1/3, x-y+2/3, z+2/3'
'-x+y+1/3, -x+2/3, z+2/3'
'-x, -y, -z'
'y, -x+y, -z'
'x-y, x, -z'
'-x+2/3, -y+1/3, -z+1/3'
'y+2/3, -x+y+1/3, -z+1/3'
'x-y+2/3, x+1/3, -z+1/3'
'-x+1/3, -y+2/3, -z+2/3'
'y+1/3, -x+y+2/3, -z+2/3'
'x-y+1/3, x+2/3, -z+2/3'

loop_
_atom_site_label
_atom_site_type_symbol
_atom_site_fract_x
_atom_site_fract_y
_atom_site_fract_z
_atom_site_U_iso_or_equiv
_atom_site_adp_type
_atom_site_occupancy
_atom_site_symmetry_multiplicity
_atom_site_calc_flag
_atom_site_refinement_flags
_atom_site_disorder_assembly
_atom_site_disorder_group
C1 C 0.7988(5) 0.6031(4) 0.3048(3) 0.0550(16) Uani 1 1 d . . .
C2 C 0.8006(5) 0.6696(4) 0.3245(3) 0.0607(19) Uani 1 1 d . A .
C3 C 0.8095(6) 0.7564(5) 0.3441(4) 0.099(3) Uani 1 1 d D . .
C4 C 0.7161(14) 0.7572(14) 0.3398(8) 0.158(7) Uani 0.547(12) 1 d PDU A 1
H4A H 0.7236 0.8152 0.3530 0.236 Uiso 0.547(12) 1 calc PR A 1
H4B H 0.6662 0.7028 0.3557 0.236 Uiso 0.547(12) 1 calc PR A 1
H4C H 0.6994 0.7540 0.3081 0.236 Uiso 0.547(12) 1 calc PR A 1
C5 C 0.8316(17) 0.7565(15) 0.3946(6) 0.176(8) Uani 0.547(12) 1 d PDU A 1
H5A H 0.8377 0.8132 0.4088 0.265 Uiso 0.547(12) 1 calc PR A 1
H5B H 0.8907 0.7558 0.3980 0.265 Uiso 0.547(12) 1 calc PR A 1
H5C H 0.7805 0.7006 0.4089 0.265 Uiso 0.547(12) 1 calc PR A 1
C6 C 0.8889(15) 0.8468(11) 0.3226(8) 0.160(8) Uani 0.547(12) 1 d PDU A 1
H6A H 0.8913 0.9019 0.3367 0.241 Uiso 0.547(12) 1 calc PR A 1
H6B H 0.8766 0.8468 0.2904 0.241 Uiso 0.547(12) 1 calc PR A 1
H6C H 0.9492 0.8491 0.3269 0.241 Uiso 0.547(12) 1 calc PR A 1
C4' C 0.7436(18) 0.7344(16) 0.3858(8) 0.159(8) Uani 0.453(12) 1 d PDU A 2
H4'1 H 0.7508 0.7933 0.3978 0.238 Uiso 0.453(12) 1 calc PR A 2
H4'2 H 0.7607 0.7031 0.4089 0.238 Uiso 0.453(12) 1 calc PR A 2
H4'3 H 0.6780 0.6931 0.3768 0.238 Uiso 0.453(12) 1 calc PR A 2
C6' C 0.782(2) 0.8034(17) 0.3056(9) 0.165(8) Uani 0.453(12) 1 d PDU A 2
H6'1 H 0.7860 0.8615 0.3168 0.247 Uiso 0.453(12) 1 calc PR A 2
H6'2 H 0.7173 0.7599 0.2958 0.247 Uiso 0.453(12) 1 calc PR A 2
H6'3 H 0.8249 0.8180 0.2803 0.247 Uiso 0.453(12) 1 calc PR A 2
C5' C 0.9156(16) 0.8202(17) 0.3575(10) 0.174(8) Uani 0.453(12) 1 d PDU A 2
H5'1 H 0.9249 0.8791 0.3706 0.261 Uiso 0.453(12) 1 calc PR A 2
H5'2 H 0.9552 0.8343 0.3308 0.261 Uiso 0.453(12) 1 calc PR A 2
H5'3 H 0.9329 0.7872 0.3795 0.261 Uiso 0.453(12) 1 calc PR A 2
C7 C 0.8354(5) 0.4338(5) 0.2293(2) 0.0594(18) Uani 1 1 d . . .
C8 C 0.8586(6) 0.3921(6) 0.2008(3) 0.079(2) Uani 1 1 d . B .
C9 C 0.8924(9) 0.3581(8) 0.1650(4) 0.147(6) Uani 1 1 d D . .
C10 C 0.8112(15) 0.2689(18) 0.1459(12) 0.210(10) Uani 0.57(2) 1 d PDU B 1
H10A H 0.8341 0.2454 0.1216 0.315 Uiso 0.57(2) 1 calc PR B 1
H10B H 0.7633 0.2823 0.1341 0.315 Uiso 0.57(2) 1 calc PR B 1
H10C H 0.7835 0.2212 0.1695 0.315 Uiso 0.57(2) 1 calc PR B 1
C11 C 0.966(2) 0.337(3) 0.1822(9) 0.200(10) Uani 0.57(2) 1 d PDU B 1
H11A H 0.9894 0.3144 0.1573 0.300 Uiso 0.57(2) 1 calc PR B 1
H11B H 0.9387 0.2876 0.2052 0.300 Uiso 0.57(2) 1 calc PR B 1
H11C H 1.0188 0.3936 0.1951 0.300 Uiso 0.57(2) 1 calc PR B 1
C12 C 0.935(3) 0.4307(18) 0.1280(9) 0.225(10) Uani 0.57(2) 1 d PDU B 1
H12A H 0.9604 0.4080 0.1046 0.337 Uiso 0.57(2) 1 calc PR B 1
H12B H 0.9849 0.4900 0.1403 0.337 Uiso 0.57(2) 1 calc PR B 1
H12C H 0.8857 0.4411 0.1150 0.337 Uiso 0.57(2) 1 calc PR B 1
C12' C 0.829(3) 0.319(4) 0.1244(10) 0.216(11) Uani 0.43(2) 1 d PDU B 2
H12D H 0.8564 0.2934 0.1032 0.323 Uiso 0.43(2) 1 calc PR B 2
H12E H 0.8226 0.3687 0.1099 0.323 Uiso 0.43(2) 1 calc PR B 2
H12F H 0.7668 0.2683 0.1339 0.323 Uiso 0.43(2) 1 calc PR B 2
C10' C 0.906(4) 0.277(2) 0.1794(13) 0.206(10) Uani 0.43(2) 1 d PDU B 2
H10D H 0.9371 0.2623 0.1554 0.309 Uiso 0.43(2) 1 calc PR B 2
H10E H 0.8442 0.2217 0.1856 0.309 Uiso 0.43(2) 1 calc PR B 2
H10F H 0.9444 0.2946 0.2066 0.309 Uiso 0.43(2) 1 calc PR B 2
C11' C 0.9880(18) 0.4437(16) 0.1559(15) 0.211(10) Uani 0.43(2) 1 d PDU B 2
H11D H 1.0164 0.4319 0.1296 0.316 Uiso 0.43(2) 1 calc PR B 2
H11E H 1.0289 0.4559 0.1820 0.316 Uiso 0.43(2) 1 calc PR B 2
H11F H 0.9806 0.4984 0.1503 0.316 Uiso 0.43(2) 1 calc PR B 2
Cu1 Cu 0.81188(5) 0.51183(5) 0.26954(3) 0.0475(3) Uani 1 1 d . . .
Br Br 0.6667 0.3333 0.3333 0.0414(4) Uani 1 6 d S . .
Ag1 Ag 0.63122(4) 0.49290(4) 0.297874(19) 0.0580(3) Uani 1 1 d . . .
Ag2 Ag 0.6667 0.3333 0.22928(3) 0.0581(3) Uani 1 3 d S . .

loop_
_atom_site_aniso_label
_atom_site_aniso_U_11
_atom_site_aniso_U_22
_atom_site_aniso_U_33
_atom_site_aniso_U_23
_atom_site_aniso_U_13
_atom_site_aniso_U_12
C1 0.050(3) 0.038(3) 0.074(5) 0.010(3) 0.011(3) 0.020(3)
C2 0.058(4) 0.033(3) 0.091(6) 0.008(3) 0.009(4) 0.022(3)
C3 0.120(8) 0.043(4) 0.130(9) 0.007(5) 0.040(7) 0.037(5)
C4 0.152(11) 0.086(8) 0.26(2) -0.023(10) 0.071(12) 0.081(8)
C5 0.176(12) 0.081(8) 0.266(19) -0.039(10) 0.060(13) 0.059(9)
C6 0.159(11) 0.062(8) 0.25(2) -0.014(10) 0.073(13) 0.050(8)
C4' 0.156(12) 0.080(8) 0.258(19) -0.039(10) 0.080(13) 0.072(9)
C6' 0.165(12) 0.081(9) 0.26(2) -0.016(10) 0.069(13) 0.070(9)
C5' 0.167(12) 0.073(9) 0.26(2) -0.035(10) 0.067(13) 0.045(9)
C7 0.060(4) 0.060(4) 0.055(4) 0.007(3) 0.018(3) 0.028(3)
C8 0.093(6) 0.085(5) 0.060(5) 0.004(4) 0.036(4) 0.045(5)
C9 0.228(16) 0.096(8) 0.127(11) 0.029(7) 0.106(11) 0.089(10)
C10 0.30(2) 0.31(2) 0.125(14) -0.092(15) -0.023(14) 0.23(2)
C11 0.28(2) 0.31(2) 0.137(12) -0.093(15) -0.017(14) 0.24(2)
C12 0.31(2) 0.32(2) 0.127(14) -0.086(16) -0.007(14) 0.21(2)
C12' 0.30(2) 0.31(2) 0.119(14) -0.091(16) -0.022(15) 0.22(2)
C10' 0.29(2) 0.31(2) 0.136(13) -0.090(16) -0.020(14) 0.24(2)
C11' 0.30(2) 0.31(2) 0.128(13) -0.091(16) -0.011(14) 0.23(2)
Cu1 0.0507(5) 0.0406(4) 0.0525(5) 0.0006(3) 0.0100(3) 0.0237(3)
Br 0.0391(5) 0.0391(5) 0.0460(9) 0.000 0.000 0.0196(2)
Ag1 0.0492(3) 0.0511(3) 0.0687(5) 0.0050(2) 0.0044(2) 0.0213(2)
Ag2 0.0615(4) 0.0615(4) 0.0513(6) 0.000 0.000 0.03073(19)

loop_
_atom_type_symbol
_atom_type_description
_atom_type_scat_dispersion_real
_atom_type_scat_dispersion_imag
_atom_type_scat_source
C C 0.0033 0.0016 'International Tables Vol C Tables 4.2.6.8 and 6.1.1.4'
H H 0.0000 0.0000 'International Tables Vol C Tables 4.2.6.8 and 6.1.1.4'
Cu Cu 0.3201 1.2651 'International Tables Vol C Tables 4.2.6.8 and 6.1.1.4'
Br Br -0.2901 2.4595 'International Tables Vol C Tables 4.2.6.8 and 6.1.1.4'
Ag Ag -0.8971 1.1015 'International Tables Vol C Tables 4.2.6.8 and 6.1.1.4'
F F 0.0171 0.0103 'International Tables Vol C Tables 4.2.6.8 and 6.1.1.4'
B B 0.0013 0.0007 'International Tables Vol C Tables 4.2.6.8 and 6.1.1.4'

loop_
_geom_angle_atom_site_label_1
_geom_angle_atom_site_label_2
_geom_angle_atom_site_label_3
_geom_angle
_geom_angle_site_symmetry_1
_geom_angle_site_symmetry_3
C2 C1 Cu1 171.8(6) . .
C2 C1 Ag1 102.6(5) . .
Cu1 C1 Ag1 84.3(2) . .
C2 C1 Ag1 98.3(5) . 17
Cu1 C1 Ag1 85.1(2) . 17
Ag1 C1 Ag1 96.8(2) . 17
C1 C2 C3 173.7(8) . .
C2 C3 C6 113.0(10) . .
C2 C3 C4 110.8(10) . .
C6 C3 C4 108.8(6) . .
C2 C3 C5 107.2(11) . .
C6 C3 C5 108.6(7) . .
C4 C3 C5 108.3(7) . .
C2 C3 C4' 111.6(10) . .
C6 C3 C4' 134.9(13) . .
C4 C3 C4' 59.6(9) . .
C5 C3 C4' 50.4(9) . .
C2 C3 C5' 106.6(12) . .
C6 C3 C5' 48.9(9) . .
C4 C3 C5' 142.1(13) . .
C5 C3 C5' 64.6(10) . .
C4' C3 C5' 111.0(6) . .
C2 C3 C6' 105.7(11) . .
C6 C3 C6' 62.4(9) . .
C4 C3 C6' 53.4(8) . .
C5 C3 C6' 146.6(13) . .
C4' C3 C6' 110.9(6) . .
C5' C3 C6' 110.8(6) . .
C8 C7 Cu1 173.0(7) . .
C8 C7 Ag2 100.6(6) . .
Cu1 C7 Ag2 84.9(3) . .
C8 C7 Ag1 99.1(6) . 3_665
Cu1 C7 Ag1 84.6(3) . 3_665
Ag2 C7 Ag1 95.4(2) . 3_665
C7 C8 C9 171.2(9) . .
C8 C9 C10 109.3(15) . .
C8 C9 C11' 101.3(14) . .
C10 C9 C11' 146.1(18) . .
C8 C9 C10' 112.4(18) . .
C10 C9 C10' 72.6(13) . .
C11' C9 C10' 109.1(14) . .
C8 C9 C11 110.4(15) . .
C10 C9 C11 108.8(8) . .
C11' C9 C11 72.4(12) . .
C10' C9 C11 38.2(16) . .
C8 C9 C12' 116(2) . .
C10 C9 C12' 37.0(15) . .
C11' C9 C12' 115.2(13) . .
C10' C9 C12' 102.8(19) . .
C11 C9 C12' 129(2) . .
C8 C9 C12 110.5(14) . .
C10 C9 C12 108.7(8) . .
C11' C9 C12 44.6(13) . .
C10' C9 C12 134(2) . .
C11 C9 C12 109.1(8) . .
C12' C9 C12 72.5(13) . .
C1 Cu1 C7 172.6(3) . .
C1 Cu1 Ag1 55.12(19) . .
C7 Cu1 Ag1 129.3(2) . .
C1 Cu1 Ag2 130.1(2) . .
C7 Cu1 Ag2 54.5(2) . .
Ag1 Cu1 Ag2 75.03(2) . .
C1 Cu1 Ag1 129.9(2) . 3_665
C7 Cu1 Ag1 55.1(2) . 3_665
Ag1 Cu1 Ag1 119.70(3) . 3_665
Ag2 Cu1 Ag1 74.69(2) . 3_665
C1 Cu1 Ag1 54.6(2) . 17
C7 Cu1 Ag1 130.4(2) . 17
Ag1 Cu1 Ag1 75.74(2) . 17
Ag2 Cu1 Ag1 118.91(3) . 17
Ag1 Cu1 Ag1 75.40(2) 3_665 17
Ag2 Br Ag2 180.0 16_655 .
Ag2 Br Ag1 70.297(11) 16_655 18_545
Ag2 Br Ag1 109.705(11) . 18_545
Ag2 Br Ag1 70.296(11) 16_655 17
Ag2 Br Ag1 109.704(11) . 17
Ag1 Br Ag1 109.239(11) 18_545 17
Ag2 Br Ag1 109.704(11) 16_655 3_665
Ag2 Br Ag1 70.295(11) . 3_665
Ag1 Br Ag1 180.0 18_545 3_665
Ag1 Br Ag1 70.762(11) 17 3_665
Ag2 Br Ag1 109.705(11) 16_655 2_655
Ag2 Br Ag1 70.295(11) . 2_655
Ag1 Br Ag1 70.763(11) 18_545 2_655
Ag1 Br Ag1 180.0 17 2_655
Ag1 Br Ag1 109.236(11) 3_665 2_655
Ag2 Br Ag1 109.707(11) 16_655 .
Ag2 Br Ag1 70.295(11) . .
Ag1 Br Ag1 70.764(11) 18_545 .
Ag1 Br Ag1 70.765(11) 17 .
Ag1 Br Ag1 109.236(11) 3_665 .
Ag1 Br Ag1 109.236(11) 2_655 .
Ag2 Br Ag1 70.295(11) 16_655 16_655
Ag2 Br Ag1 109.704(11) . 16_655
Ag1 Br Ag1 109.237(11) 18_545 16_655
Ag1 Br Ag1 109.236(11) 17 16_655
Ag1 Br Ag1 70.763(11) 3_665 16_655
Ag1 Br Ag1 70.764(11) 2_655 16_655
Ag1 Br Ag1 180.0 . 16_655
C1 Ag1 C1 119.40(12) . 18_545
C1 Ag1 C7 120.8(3) . 2_655
C1 Ag1 C7 119.6(2) 18_545 2_655
C1 Ag1 Cu1 40.63(16) . .
C1 Ag1 Cu1 144.08(17) 18_545 .
C7 Ag1 Cu1 86.13(17) 2_655 .
C1 Ag1 Cu1 144.62(16) . 2_655
C1 Ag1 Cu1 85.48(16) 18_545 2_655
C7 Ag1 Cu1 40.34(17) 2_655 2_655
Cu1 Ag1 Cu1 104.39(3) . 2_655
C1 Ag1 Cu1 85.44(18) . 18_545
C1 Ag1 Cu1 40.28(17) 18_545 18_545
C7 Ag1 Cu1 143.55(17) 2_655 18_545
Cu1 Ag1 Cu1 104.05(3) . 18_545
Cu1 Ag1 Cu1 103.50(3) 2_655 18_545
C1 Ag1 Br 88.83(15) . .
C1 Ag1 Br 88.81(16) 18_545 .
C7 Ag1 Br 88.67(16) 2_655 .
Cu1 Ag1 Br 65.656(19) . .
Cu1 Ag1 Br 65.402(18) 2_655 .
Cu1 Ag1 Br 65.373(18) 18_545 .
C7 Ag2 C7 120.000(1) 3_665 .
C7 Ag2 C7 120.000(2) 3_665 2_655
C7 Ag2 C7 120.000(2) . 2_655
C7 Ag2 Cu1 40.61(18) 3_665 3_665
C7 Ag2 Cu1 86.53(18) . 3_665
C7 Ag2 Cu1 145.07(18) 2_655 3_665
C7 Ag2 Cu1 145.07(18) 3_665 .
C7 Ag2 Cu1 40.61(18) . .
C7 Ag2 Cu1 86.53(18) 2_655 .
Cu1 Ag2 Cu1 104.60(3) 3_665 .
C7 Ag2 Cu1 86.53(18) 3_665 2_655
C7 Ag2 Cu1 145.07(18) . 2_655
C7 Ag2 Cu1 40.61(18) 2_655 2_655
Cu1 Ag2 Cu1 104.60(3) 3_665 2_655
Cu1 Ag2 Cu1 104.60(3) . 2_655
C7 Ag2 Br 90.01(18) 3_665 .
C7 Ag2 Br 90.01(18) . .
C7 Ag2 Br 90.01(18) 2_655 .
Cu1 Ag2 Br 66.01(2) 3_665 .
Cu1 Ag2 Br 66.01(2) . .
Cu1 Ag2 Br 66.01(2) 2_655 .

loop_
_geom_bond_atom_site_label_1
_geom_bond_atom_site_label_2
_geom_bond_distance
_geom_bond_site_symmetry_2
C1 C2 1.201(9) .
C1 Cu1 1.889(7) .
C1 Ag1 2.379(6) .
C1 Ag1 2.380(7) 17
C2 C3 1.448(10) .
C3 C6 1.510(15) .
C3 C4 1.513(15) .
C3 C5 1.516(15) .
C3 C4' 1.54(2) .
C3 C5' 1.54(2) .
C3 C6' 1.54(2) .
C7 C8 1.237(10) .
C7 Cu1 1.891(7) .
C7 Ag2 2.364(7) .
C7 Ag1 2.394(7) 3_665
C8 C9 1.410(13) .
C9 C10 1.484(4) .
C9 C11' 1.486(5) .
C9 C10' 1.484(5) .
C9 C11 1.483(4) .
C9 C12' 1.484(5) .
C9 C12 1.483(4) .
Cu1 Ag1 2.8859(9) .
Cu1 Ag2 2.8929(9) .
Cu1 Ag1 2.9080(9) 3_665
Cu1 Ag1 2.9104(11) 17
Br Ag2 3.0399(10) 16_655
Br Ag2 3.0400(10) .
Br Ag1 3.0724(6) 18_545
Br Ag1 3.0725(6) 17
Br Ag1 3.0725(6) 3_665
Br Ag1 3.0725(6) 2_655
Br Ag1 3.0725(6) .
Br Ag1 3.0725(6) 16_655
Ag1 C1 2.380(7) 18_545
Ag1 C7 2.394(7) 2_655
Ag1 Cu1 2.9080(9) 2_655
Ag1 Cu1 2.9104(11) 18_545
Ag2 C7 2.364(7) 3_665
Ag2 C7 2.364(7) 2_655
Ag2 Cu1 2.8929(9) 3_665
Ag2 Cu1 2.8929(9) 2_655

loop_
_platon_squeeze_void_nr
_platon_squeeze_void_average_x
_platon_squeeze_void_average_y
_platon_squeeze_void_average_z
_platon_squeeze_void_volume
_platon_squeeze_void_count_electrons
_platon_squeeze_void_content
1 0.000 0.000 0.500 172 22 ' '
2 0.333 0.667 0.167 174 22 ' '
3 0.667 0.333 0.833 174 22 ' '
